data_8106198
loop_
_publ_author_name
'Tan, Yi Jiun'
'Yeo, Chien Ing'
'Halcovitch, Nathan R.'
'Tiekink, Edward R.T.'

_publ_section_title
;
 Crystal structure of bis(\m 2-diethyldithiocarbamato-\k 3
 S,S&#x2032;:S&#x2032;)-bis(tricyclohexylphosphane-\kP)dicopper(I),
 C46H86Cu2N2P2S4
;
_journal_issue 3
_journal_name_full 'Zeitschrift f\"ur Kristallographie - New Crystal Structures'
_journal_page_first 507
_journal_page_last 509
_journal_paper_doi 10.1515/ncrs-2017-0402
_journal_volume 233
_journal_year 2018
_chemical_formula_moiety 'C46 H86 Cu2 N2 P2 S4'
_chemical_formula_sum 'C46 H86 Cu2 N2 P2 S4'
_chemical_formula_weight 984.45
_space_group_crystal_system triclinic
_space_group_IT_number 2
_space_group_name_Hall '-P 1'
_space_group_name_H-M_alt 'P -1'
_atom_sites_solution_hydrogens geom
_cell_angle_alpha 106.205(3)
_cell_angle_beta 99.165(2)
_cell_angle_gamma 100.306(3)
_cell_formula_units_Z 1
_cell_length_a 9.9626(3)
_cell_length_b 11.0489(3)
_cell_length_c 12.3604(3)
_cell_measurement_reflns_used 14741
_cell_measurement_temperature 100(2)
_cell_measurement_theta_max 29.3630
_cell_measurement_theta_min 2.9780
_cell_volume 1253.53(7)
_computing_cell_refinement 'CrysAlisPro [1]'
_computing_data_collection 'CrysAlisPro [1]'
_computing_data_reduction 'CrysAlisPro [1]'
_computing_molecular_graphics 'ORTEP-3 for Windows [4]'
_computing_publication_material 'SHELXL2014/7 [3]'
_computing_structure_refinement 'SHELXL-2014/7 [3]'
_computing_structure_solution 'SHELXS-97 [2]'
_diffrn_ambient_temperature 100(2)
_diffrn_detector 'CCD plate'
_diffrn_detector_area_resol_mean 10.4607
_diffrn_detector_type AtlasS2
_diffrn_measured_fraction_theta_full 0.999
_diffrn_measured_fraction_theta_max 0.884
_diffrn_measurement_device 'four-circle diffractometer'
_diffrn_measurement_device_type 'SuperNova, Dual, Mo at zero, AtlasS2'
_diffrn_measurement_method '\w scans'
_diffrn_radiation_monochromator mirror
_diffrn_radiation_type MoK\a
_diffrn_radiation_wavelength 0.71073
_diffrn_reflns_av_R_equivalents 0.0264
_diffrn_reflns_av_unetI/netI 0.0244
_diffrn_reflns_Laue_measured_fraction_full 0.999
_diffrn_reflns_Laue_measured_fraction_max 0.884
_diffrn_reflns_limit_h_max 13
_diffrn_reflns_limit_h_min -13
_diffrn_reflns_limit_k_max 14
_diffrn_reflns_limit_k_min -14
_diffrn_reflns_limit_l_max 16
_diffrn_reflns_limit_l_min -16
_diffrn_reflns_number 25023
_diffrn_reflns_point_group_measured_fraction_full 0.999
_diffrn_reflns_point_group_measured_fraction_max 0.884
_diffrn_reflns_theta_full 25.242
_diffrn_reflns_theta_max 29.683
_diffrn_reflns_theta_min 2.445
_diffrn_source 'micro-focus sealed X-ray tube'
_exptl_absorpt_coefficient_mu 1.111
_exptl_absorpt_correction_T_max 1.00000
_exptl_absorpt_correction_T_min 0.68410
_exptl_absorpt_correction_type multi-scan
_exptl_absorpt_process_details 'CrysAlisPro [1]'
_exptl_crystal_colour yellow
_exptl_crystal_density_diffrn 1.304
_exptl_crystal_description prism
_exptl_crystal_F_000 528
_exptl_crystal_size_max 0.527
_exptl_crystal_size_mid 0.295
_exptl_crystal_size_min 0.096
_refine_diff_density_max 0.383
_refine_diff_density_min -0.305
_refine_diff_density_rms 0.052
_refine_ls_extinction_coef .
_refine_ls_extinction_method none
_refine_ls_goodness_of_fit_ref 1.004
_refine_ls_hydrogen_treatment constr
_refine_ls_matrix_type full
_refine_ls_number_parameters 255
_refine_ls_number_reflns 6283
_refine_ls_number_restraints 0
_refine_ls_restrained_S_all 1.004
_refine_ls_R_factor_all 0.0256
_refine_ls_R_factor_gt 0.0232
_refine_ls_shift/su_max 0.002
_refine_ls_shift/su_mean 0.000
_refine_ls_structure_factor_coef Fsqd
_refine_ls_weighting_details 'w=1/[\s^2^(Fo^2^)+(0.0214P)^2^+0.6800P] where P=(Fo^2^+2Fc^2^)/3'
_refine_ls_weighting_scheme calc
_refine_ls_wR_factor_gt 0.0544
_refine_ls_wR_factor_ref 0.0555
_reflns_Friedel_coverage 0.000
_reflns_Friedel_fraction_full .
_reflns_Friedel_fraction_max .
_reflns_number_gt 5853
_reflns_number_total 6283
_reflns_threshold_expression 'I > 2\s(I)'
_cod_data_source_file suppl_ncrs-2017-0402_suppl.cif
_cod_data_source_block 2
_cod_original_cell_volume 1253.53(6)
_cod_database_code 8106198
_shelx_space_group_comment
;
The symmetry employed for this shelxl refinement is uniquely defined
by the following loop, which should always be used as a source of
symmetry information in preference to the above space-group names.
They are only intended as comments.
;
_shelx_estimated_absorpt_t_min 0.592
_shelx_estimated_absorpt_t_max 0.901

loop_
_space_group_symop_operation_xyz
'x, y, z'
'-x, -y, -z'

loop_
_atom_site_label
_atom_site_type_symbol
_atom_site_fract_x
_atom_site_fract_y
_atom_site_fract_z
_atom_site_U_iso_or_equiv
_atom_site_adp_type
_atom_site_occupancy
_atom_site_site_symmetry_order
_atom_site_calc_flag
_atom_site_refinement_flags_posn
_atom_site_refinement_flags_adp
_atom_site_refinement_flags_occupancy
_atom_site_disorder_assembly
_atom_site_disorder_group
Cu Cu 0.12237(2) 0.49233(2) 0.56887(2) 0.01060(5) Uani 1 1 d . . . . .
N1 N 0.19361(11) 0.79619(10) 0.41105(9) 0.0150(2) Uani 1 1 d . . . . .
P1 P 0.28568(3) 0.59326(3) 0.73101(3) 0.00891(6) Uani 1 1 d . . . . .
S1 S 0.12240(3) 0.54656(3) 0.39823(2) 0.01103(6) Uani 1 1 d . . . . .
S2 S -0.03819(3) 0.73773(3) 0.48691(3) 0.01220(7) Uani 1 1 d . . . . .
C1 C 0.10318(12) 0.70499(12) 0.43227(10) 0.0114(2) Uani 1 1 d . . . . .
C2 C 0.30950(14) 0.76790(14) 0.35599(12) 0.0195(3) Uani 1 1 d . . . . .
H2A H 0.3413 0.6958 0.3768 0.023 Uiso 1 1 calc R U . . .
H2B H 0.3889 0.8451 0.3854 0.023 Uiso 1 1 calc R U . . .
C3 C 0.26620(17) 0.73107(18) 0.22524(13) 0.0303(4) Uani 1 1 d . . . . .
H3A H 0.1918 0.6513 0.1954 0.045 Uiso 1 1 calc R U . . .
H3B H 0.3470 0.7170 0.1916 0.045 Uiso 1 1 calc R U . . .
H3C H 0.2319 0.8012 0.2045 0.045 Uiso 1 1 calc R U . . .
C4 C 0.18069(15) 0.93151(13) 0.44115(12) 0.0212(3) Uani 1 1 d . . . . .
H4A H 0.0805 0.9331 0.4301 0.025 Uiso 1 1 calc R U . . .
H4B H 0.2216 0.9732 0.3888 0.025 Uiso 1 1 calc R U . . .
C5 C 0.25463(17) 1.00744(14) 0.56534(14) 0.0300(3) Uani 1 1 d . . . . .
H5A H 0.2133 0.9671 0.6174 0.045 Uiso 1 1 calc R U . . .
H5B H 0.2441 1.0969 0.5828 0.045 Uiso 1 1 calc R U . . .
H5C H 0.3542 1.0074 0.5760 0.045 Uiso 1 1 calc R U . . .
C11 C 0.46488(12) 0.62587(12) 0.70495(10) 0.0116(2) Uani 1 1 d . . . . .
H11 H 0.4815 0.5394 0.6656 0.014 Uiso 1 1 calc R U . . .
C12 C 0.47318(13) 0.70237(14) 0.61921(11) 0.0185(3) Uani 1 1 d . . . . .
H12A H 0.4583 0.7898 0.6543 0.022 Uiso 1 1 calc R U . . .
H12B H 0.3981 0.6575 0.5489 0.022 Uiso 1 1 calc R U . . .
C13 C 0.61556(14) 0.71546(15) 0.58591(12) 0.0224(3) Uani 1 1 d . . . . .
H13A H 0.6262 0.6286 0.5436 0.027 Uiso 1 1 calc R U . . .
H13B H 0.6200 0.7692 0.5339 0.027 Uiso 1 1 calc R U . . .
C14 C 0.73512(13) 0.77773(14) 0.69273(11) 0.0197(3) Uani 1 1 d . . . . .
H14A H 0.8258 0.7805 0.6692 0.024 Uiso 1 1 calc R U . . .
H14B H 0.7302 0.8679 0.7307 0.024 Uiso 1 1 calc R U . . .
C15 C 0.72666(13) 0.70130(13) 0.77774(11) 0.0162(3) Uani 1 1 d . . . . .
H15A H 0.8023 0.7455 0.8478 0.019 Uiso 1 1 calc R U . . .
H15B H 0.7406 0.6137 0.7421 0.019 Uiso 1 1 calc R U . . .
C16 C 0.58515(12) 0.68917(12) 0.81185(10) 0.0126(2) Uani 1 1 d . . . . .
H16A H 0.5747 0.7763 0.8536 0.015 Uiso 1 1 calc R U . . .
H16B H 0.5810 0.6362 0.8645 0.015 Uiso 1 1 calc R U . . .
C21 C 0.29670(12) 0.49601(12) 0.83101(10) 0.0114(2) Uani 1 1 d . . . . .
H21 H 0.3654 0.5500 0.9043 0.014 Uiso 1 1 calc R U . . .
C22 C 0.34733(14) 0.37356(12) 0.77842(11) 0.0158(3) Uani 1 1 d . . . . .
H22A H 0.2846 0.3230 0.7024 0.019 Uiso 1 1 calc R U . . .
H22B H 0.4427 0.3991 0.7660 0.019 Uiso 1 1 calc R U . . .
C23 C 0.34917(15) 0.28893(13) 0.85759(12) 0.0202(3) Uani 1 1 d . . . . .
H23A H 0.3754 0.2081 0.8189 0.024 Uiso 1 1 calc R U . . .
H23B H 0.4210 0.3356 0.9297 0.024 Uiso 1 1 calc R U . . .
C24 C 0.20768(16) 0.25474(13) 0.88752(12) 0.0228(3) Uani 1 1 d . . . . .
H24A H 0.2151 0.2053 0.9429 0.027 Uiso 1 1 calc R U . . .
H24B H 0.1380 0.1990 0.8167 0.027 Uiso 1 1 calc R U . . .
C25 C 0.15820(15) 0.37659(13) 0.94044(11) 0.0192(3) Uani 1 1 d . . . . .
H25A H 0.0639 0.3516 0.9551 0.023 Uiso 1 1 calc R U . . .
H25B H 0.2228 0.4283 1.0153 0.023 Uiso 1 1 calc R U . . .
C26 C 0.15317(13) 0.45857(12) 0.85934(11) 0.0145(2) Uani 1 1 d . . . . .
H26A H 0.1236 0.5383 0.8960 0.017 Uiso 1 1 calc R U . . .
H26B H 0.0830 0.4091 0.7869 0.017 Uiso 1 1 calc R U . . .
C31 C 0.26895(12) 0.75415(11) 0.82070(10) 0.0104(2) Uani 1 1 d . . . . .
H31 H 0.3246 0.8203 0.7938 0.012 Uiso 1 1 calc R U . . .
C32 C 0.32714(13) 0.79275(12) 0.95165(10) 0.0127(2) Uani 1 1 d . . . . .
H32A H 0.2747 0.7306 0.9831 0.015 Uiso 1 1 calc R U . . .
H32B H 0.4265 0.7885 0.9664 0.015 Uiso 1 1 calc R U . . .
C33 C 0.31514(13) 0.93010(12) 1.01325(11) 0.0147(2) Uani 1 1 d . . . . .
H33A H 0.3747 0.9931 0.9871 0.018 Uiso 1 1 calc R U . . .
H33B H 0.3495 0.9510 1.0976 0.018 Uiso 1 1 calc R U . . .
C34 C 0.16414(13) 0.94275(12) 0.98858(11) 0.0153(2) Uani 1 1 d . . . . .
H34A H 0.1059 0.8858 1.0211 0.018 Uiso 1 1 calc R U . . .
H34B H 0.1600 1.0333 1.0261 0.018 Uiso 1 1 calc R U . . .
C35 C 0.10698(13) 0.90498(12) 0.85875(11) 0.0155(2) Uani 1 1 d . . . . .
H35A H 0.1605 0.9669 0.8277 0.019 Uiso 1 1 calc R U . . .
H35B H 0.0080 0.9105 0.8440 0.019 Uiso 1 1 calc R U . . .
C36 C 0.11688(12) 0.76766(12) 0.79637(11) 0.0134(2) Uani 1 1 d . . . . .
H36A H 0.0822 0.7473 0.7122 0.016 Uiso 1 1 calc R U . . .
H36B H 0.0570 0.7049 0.8225 0.016 Uiso 1 1 calc R U . . .

loop_
_atom_site_aniso_label
_atom_site_aniso_U_11
_atom_site_aniso_U_22
_atom_site_aniso_U_33
_atom_site_aniso_U_23
_atom_site_aniso_U_13
_atom_site_aniso_U_12
Cu 0.00994(7) 0.01026(8) 0.01023(8) 0.00270(6) 0.00058(5) 0.00129(5)
N1 0.0160(5) 0.0143(5) 0.0159(5) 0.0065(4) 0.0059(4) 0.0018(4)
P1 0.00896(13) 0.00882(14) 0.00879(14) 0.00272(11) 0.00160(11) 0.00213(11)
S1 0.01184(13) 0.01140(14) 0.01005(14) 0.00282(11) 0.00308(11) 0.00355(10)
S2 0.01339(14) 0.01033(14) 0.01307(14) 0.00282(11) 0.00419(11) 0.00359(11)
C1 0.0121(5) 0.0126(6) 0.0082(5) 0.0032(4) 0.0002(4) 0.0018(4)
C2 0.0146(6) 0.0252(7) 0.0225(7) 0.0129(6) 0.0077(5) 0.0024(5)
C3 0.0293(8) 0.0503(10) 0.0239(8) 0.0217(7) 0.0153(6) 0.0163(7)
C4 0.0261(7) 0.0128(6) 0.0264(7) 0.0102(5) 0.0071(6) 0.0013(5)
C5 0.0345(8) 0.0157(7) 0.0322(8) 0.0019(6) 0.0036(7) -0.0007(6)
C11 0.0108(5) 0.0126(6) 0.0103(5) 0.0022(4) 0.0024(4) 0.0021(4)
C12 0.0117(6) 0.0294(7) 0.0151(6) 0.0112(5) 0.0025(5) 0.0003(5)
C13 0.0151(6) 0.0357(8) 0.0137(6) 0.0079(6) 0.0041(5) -0.0016(6)
C14 0.0113(6) 0.0290(7) 0.0145(6) 0.0033(5) 0.0042(5) -0.0011(5)
C15 0.0100(5) 0.0207(7) 0.0148(6) 0.0009(5) 0.0024(5) 0.0040(5)
C16 0.0104(5) 0.0145(6) 0.0117(6) 0.0025(5) 0.0021(4) 0.0030(4)
C21 0.0131(5) 0.0104(6) 0.0104(5) 0.0041(4) 0.0007(4) 0.0029(4)
C22 0.0204(6) 0.0130(6) 0.0141(6) 0.0042(5) 0.0015(5) 0.0068(5)
C23 0.0304(7) 0.0132(6) 0.0174(6) 0.0057(5) -0.0001(5) 0.0093(5)
C24 0.0354(8) 0.0131(6) 0.0196(7) 0.0089(5) 0.0020(6) 0.0022(6)
C25 0.0245(7) 0.0184(7) 0.0161(6) 0.0098(5) 0.0042(5) 0.0020(5)
C26 0.0153(6) 0.0142(6) 0.0149(6) 0.0073(5) 0.0027(5) 0.0020(5)
C31 0.0115(5) 0.0095(5) 0.0098(5) 0.0021(4) 0.0024(4) 0.0027(4)
C32 0.0129(5) 0.0136(6) 0.0104(6) 0.0021(5) 0.0015(4) 0.0041(4)
C33 0.0145(6) 0.0133(6) 0.0129(6) -0.0001(5) 0.0026(5) 0.0022(5)
C34 0.0161(6) 0.0127(6) 0.0164(6) 0.0016(5) 0.0058(5) 0.0044(5)
C35 0.0152(6) 0.0135(6) 0.0175(6) 0.0032(5) 0.0029(5) 0.0064(5)
C36 0.0118(5) 0.0131(6) 0.0133(6) 0.0018(5) 0.0000(4) 0.0042(4)

loop_
_atom_type_symbol
_atom_type_description
_atom_type_scat_dispersion_real
_atom_type_scat_dispersion_imag
_atom_type_scat_source
C C 0.0033 0.0016 'International Tables Vol C Tables 4.2.6.8 and 6.1.1.4'
H H 0.0000 0.0000 'International Tables Vol C Tables 4.2.6.8 and 6.1.1.4'
Cu Cu 0.3201 1.2651 'International Tables Vol C Tables 4.2.6.8 and 6.1.1.4'
N N 0.0061 0.0033 'International Tables Vol C Tables 4.2.6.8 and 6.1.1.4'
P P 0.1023 0.0942 'International Tables Vol C Tables 4.2.6.8 and 6.1.1.4'
S S 0.1246 0.1234 'International Tables Vol C Tables 4.2.6.8 and 6.1.1.4'

loop_
_geom_angle_atom_site_label_1
_geom_angle_atom_site_label_2
_geom_angle_atom_site_label_3
_geom_angle
_geom_angle_site_symmetry_1
_geom_angle_site_symmetry_3
P1 Cu S1 123.178(12) . .
P1 Cu S2 119.085(13) . 2_566
S1 Cu S2 107.008(12) . 2_566
P1 Cu S1 113.450(12) . 2_566
S1 Cu S1 109.721(10) . 2_566
S2 Cu S1 73.827(11) 2_566 2_566
P1 Cu Cu 144.648(12) . 2_566
S1 Cu Cu 57.685(9) . 2_566
S2 Cu Cu 89.708(10) 2_566 2_566
S1 Cu Cu 52.036(8) 2_566 2_566
C1 N1 C4 121.22(11) . .
C1 N1 C2 122.64(11) . .
C4 N1 C2 116.13(11) . .
C21 P1 C11 103.80(5) . .
C21 P1 C31 104.96(5) . .
C11 P1 C31 104.16(5) . .
C21 P1 Cu 112.92(4) . .
C11 P1 Cu 112.95(4) . .
C31 P1 Cu 116.79(4) . .
C1 S1 Cu 105.33(4) . .
C1 S1 Cu 81.28(4) . 2_566
Cu S1 Cu 70.278(10) . 2_566
C1 S2 Cu 85.71(4) . 2_566
N1 C1 S2 121.78(10) . .
N1 C1 S1 120.36(10) . .
S2 C1 S1 117.80(7) . .
N1 C2 C3 111.59(11) . .
N1 C2 H2A 109.3 . .
C3 C2 H2A 109.3 . .
N1 C2 H2B 109.3 . .
C3 C2 H2B 109.3 . .
H2A C2 H2B 108.0 . .
C2 C3 H3A 109.5 . .
C2 C3 H3B 109.5 . .
H3A C3 H3B 109.5 . .
C2 C3 H3C 109.5 . .
H3A C3 H3C 109.5 . .
H3B C3 H3C 109.5 . .
N1 C4 C5 111.36(12) . .
N1 C4 H4A 109.4 . .
C5 C4 H4A 109.4 . .
N1 C4 H4B 109.4 . .
C5 C4 H4B 109.4 . .
H4A C4 H4B 108.0 . .
C4 C5 H5A 109.5 . .
C4 C5 H5B 109.5 . .
H5A C5 H5B 109.5 . .
C4 C5 H5C 109.5 . .
H5A C5 H5C 109.5 . .
H5B C5 H5C 109.5 . .
C12 C11 C16 110.47(10) . .
C12 C11 P1 110.75(8) . .
C16 C11 P1 116.77(8) . .
C12 C11 H11 106.0 . .
C16 C11 H11 106.0 . .
P1 C11 H11 106.0 . .
C11 C12 C13 111.06(11) . .
C11 C12 H12A 109.4 . .
C13 C12 H12A 109.4 . .
C11 C12 H12B 109.4 . .
C13 C12 H12B 109.4 . .
H12A C12 H12B 108.0 . .
C14 C13 C12 111.18(11) . .
C14 C13 H13A 109.4 . .
C12 C13 H13A 109.4 . .
C14 C13 H13B 109.4 . .
C12 C13 H13B 109.4 . .
H13A C13 H13B 108.0 . .
C15 C14 C13 110.72(11) . .
C15 C14 H14A 109.5 . .
C13 C14 H14A 109.5 . .
C15 C14 H14B 109.5 . .
C13 C14 H14B 109.5 . .
H14A C14 H14B 108.1 . .
C14 C15 C16 111.15(10) . .
C14 C15 H15A 109.4 . .
C16 C15 H15A 109.4 . .
C14 C15 H15B 109.4 . .
C16 C15 H15B 109.4 . .
H15A C15 H15B 108.0 . .
C15 C16 C11 110.93(10) . .
C15 C16 H16A 109.5 . .
C11 C16 H16A 109.5 . .
C15 C16 H16B 109.5 . .
C11 C16 H16B 109.5 . .
H16A C16 H16B 108.0 . .
C22 C21 C26 110.20(10) . .
C22 C21 P1 110.82(8) . .
C26 C21 P1 110.03(8) . .
C22 C21 H21 108.6 . .
C26 C21 H21 108.6 . .
P1 C21 H21 108.6 . .
C23 C22 C21 111.17(11) . .
C23 C22 H22A 109.4 . .
C21 C22 H22A 109.4 . .
C23 C22 H22B 109.4 . .
C21 C22 H22B 109.4 . .
H22A C22 H22B 108.0 . .
C24 C23 C22 111.99(11) . .
C24 C23 H23A 109.2 . .
C22 C23 H23A 109.2 . .
C24 C23 H23B 109.2 . .
C22 C23 H23B 109.2 . .
H23A C23 H23B 107.9 . .
C23 C24 C25 111.18(11) . .
C23 C24 H24A 109.4 . .
C25 C24 H24A 109.4 . .
C23 C24 H24B 109.4 . .
C25 C24 H24B 109.4 . .
H24A C24 H24B 108.0 . .
C26 C25 C24 110.52(11) . .
C26 C25 H25A 109.5 . .
C24 C25 H25A 109.5 . .
C26 C25 H25B 109.5 . .
C24 C25 H25B 109.5 . .
H25A C25 H25B 108.1 . .
C25 C26 C21 111.35(10) . .
C25 C26 H26A 109.4 . .
C21 C26 H26A 109.4 . .
C25 C26 H26B 109.4 . .
C21 C26 H26B 109.4 . .
H26A C26 H26B 108.0 . .
C32 C31 C36 110.12(10) . .
C32 C31 P1 116.71(8) . .
C36 C31 P1 111.09(8) . .
C32 C31 H31 106.1 . .
C36 C31 H31 106.1 . .
P1 C31 H31 106.1 . .
C33 C32 C31 111.06(10) . .
C33 C32 H32A 109.4 . .
C31 C32 H32A 109.4 . .
C33 C32 H32B 109.4 . .
C31 C32 H32B 109.4 . .
H32A C32 H32B 108.0 . .
C32 C33 C34 111.25(10) . .
C32 C33 H33A 109.4 . .
C34 C33 H33A 109.4 . .
C32 C33 H33B 109.4 . .
C34 C33 H33B 109.4 . .
H33A C33 H33B 108.0 . .
C35 C34 C33 110.23(10) . .
C35 C34 H34A 109.6 . .
C33 C34 H34A 109.6 . .
C35 C34 H34B 109.6 . .
C33 C34 H34B 109.6 . .
H34A C34 H34B 108.1 . .
C34 C35 C36 111.50(10) . .
C34 C35 H35A 109.3 . .
C36 C35 H35A 109.3 . .
C34 C35 H35B 109.3 . .
C36 C35 H35B 109.3 . .
H35A C35 H35B 108.0 . .
C35 C36 C31 110.80(10) . .
C35 C36 H36A 109.5 . .
C31 C36 H36A 109.5 . .
C35 C36 H36B 109.5 . .
C31 C36 H36B 109.5 . .
H36A C36 H36B 108.1 . .

loop_
_geom_bond_atom_site_label_1
_geom_bond_atom_site_label_2
_geom_bond_distance
_geom_bond_site_symmetry_2
Cu P1 2.2298(3) .
Cu S1 2.3480(3) .
Cu S2 2.3905(3) 2_566
Cu S1 2.5169(3) 2_566
Cu Cu 2.8034(3) 2_566
N1 C1 1.3393(16) .
N1 C4 1.4711(17) .
N1 C2 1.4678(17) .
P1 C21 1.8532(12) .
P1 C11 1.8544(12) .
P1 C31 1.8659(12) .
S1 C1 1.7356(13) .
S1 Cu 2.5169(3) 2_566
S2 C1 1.7087(13) .
S2 Cu 2.3905(3) 2_566
C2 C3 1.520(2) .
C2 H2A 0.9900 .
C2 H2B 0.9900 .
C3 H3A 0.9800 .
C3 H3B 0.9800 .
C3 H3C 0.9800 .
C4 C5 1.518(2) .
C4 H4A 0.9900 .
C4 H4B 0.9900 .
C5 H5A 0.9800 .
C5 H5B 0.9800 .
C5 H5C 0.9800 .
C11 C12 1.5322(18) .
C11 C16 1.5332(16) .
C11 H11 1.0000 .
C12 C13 1.5323(18) .
C12 H12A 0.9900 .
C12 H12B 0.9900 .
C13 C14 1.5278(18) .
C13 H13A 0.9900 .
C13 H13B 0.9900 .
C14 C15 1.5239(19) .
C14 H14A 0.9900 .
C14 H14B 0.9900 .
C15 C16 1.5286(17) .
C15 H15A 0.9900 .
C15 H15B 0.9900 .
C16 H16A 0.9900 .
C16 H16B 0.9900 .
C21 C22 1.5379(17) .
C21 C26 1.5385(17) .
C21 H21 1.0000 .
C22 C23 1.5308(18) .
C22 H22A 0.9900 .
C22 H22B 0.9900 .
C23 C24 1.523(2) .
C23 H23A 0.9900 .
C23 H23B 0.9900 .
C24 C25 1.527(2) .
C24 H24A 0.9900 .
C24 H24B 0.9900 .
C25 C26 1.5280(17) .
C25 H25A 0.9900 .
C25 H25B 0.9900 .
C26 H26A 0.9900 .
C26 H26B 0.9900 .
C31 C32 1.5379(16) .
C31 C36 1.5391(16) .
C31 H31 1.0000 .
C32 C33 1.5316(17) .
C32 H32A 0.9900 .
C32 H32B 0.9900 .
C33 C34 1.5259(17) .
C33 H33A 0.9900 .
C33 H33B 0.9900 .
C34 C35 1.5244(18) .
C34 H34A 0.9900 .
C34 H34B 0.9900 .
C35 C36 1.5269(17) .
C35 H35A 0.9900 .
C35 H35B 0.9900 .
C36 H36A 0.9900 .
C36 H36B 0.9900 .

loop_
_geom_torsion_atom_site_label_1
_geom_torsion_atom_site_label_2
_geom_torsion_atom_site_label_3
_geom_torsion_atom_site_label_4
_geom_torsion
_geom_torsion_site_symmetry_1
_geom_torsion_site_symmetry_2
_geom_torsion_site_symmetry_3
_geom_torsion_site_symmetry_4
C4 N1 C1 S2 4.14(16) . . . .
C2 N1 C1 S2 -175.22(9) . . . .
C4 N1 C1 S1 -178.89(9) . . . .
C2 N1 C1 S1 1.76(16) . . . .
Cu S2 C1 N1 165.67(10) 2_566 . . .
Cu S2 C1 S1 -11.37(6) 2_566 . . .
Cu S1 C1 N1 127.14(9) . . . .
Cu S1 C1 N1 -166.20(10) 2_566 . . .
Cu S1 C1 S2 -55.77(7) . . . .
Cu S1 C1 S2 10.89(6) 2_566 . . .
C1 N1 C2 C3 90.10(15) . . . .
C4 N1 C2 C3 -89.28(15) . . . .
C1 N1 C4 C5 86.28(15) . . . .
C2 N1 C4 C5 -94.32(14) . . . .
C21 P1 C11 C12 177.92(9) . . . .
C31 P1 C11 C12 -72.44(10) . . . .
Cu P1 C11 C12 55.27(10) . . . .
C21 P1 C11 C16 -54.49(10) . . . .
C31 P1 C11 C16 55.15(10) . . . .
Cu P1 C11 C16 -177.14(8) . . . .
C16 C11 C12 C13 55.93(14) . . . .
P1 C11 C12 C13 -173.11(9) . . . .
C11 C12 C13 C14 -56.05(16) . . . .
C12 C13 C14 C15 56.01(16) . . . .
C13 C14 C15 C16 -56.45(15) . . . .
C14 C15 C16 C11 56.85(14) . . . .
C12 C11 C16 C15 -56.31(14) . . . .
P1 C11 C16 C15 175.97(9) . . . .
C11 P1 C21 C22 -56.78(9) . . . .
C31 P1 C21 C22 -165.83(8) . . . .
Cu P1 C21 C22 65.89(9) . . . .
C11 P1 C21 C26 -178.90(8) . . . .
C31 P1 C21 C26 72.04(9) . . . .
Cu P1 C21 C26 -56.24(9) . . . .
C26 C21 C22 C23 -54.90(13) . . . .
P1 C21 C22 C23 -176.93(9) . . . .
C21 C22 C23 C24 54.76(14) . . . .
C22 C23 C24 C25 -55.22(15) . . . .
C23 C24 C25 C26 56.10(15) . . . .
C24 C25 C26 C21 -57.36(14) . . . .
C22 C21 C26 C25 56.72(13) . . . .
P1 C21 C26 C25 179.22(9) . . . .
C21 P1 C31 C32 24.65(10) . . . .
C11 P1 C31 C32 -84.14(10) . . . .
Cu P1 C31 C32 150.56(7) . . . .
C21 P1 C31 C36 -102.71(9) . . . .
C11 P1 C31 C36 148.50(8) . . . .
Cu P1 C31 C36 23.20(10) . . . .
C36 C31 C32 C33 -55.89(13) . . . .
P1 C31 C32 C33 176.27(8) . . . .
C31 C32 C33 C34 56.65(14) . . . .
C32 C33 C34 C35 -56.49(14) . . . .
C33 C34 C35 C36 56.90(14) . . . .
C34 C35 C36 C31 -57.12(14) . . . .
C32 C31 C36 C35 56.01(13) . . . .
P1 C31 C36 C35 -173.11(8) . . . .
